data_7245556
loop_
_publ_author_name
'Manfroni, Giacomo'
'Spingler, Bernhard'
'Prescimone, Alessandro'
'Constable, Edwin C.'
'Housecroft, Catherine E.'

_publ_section_title
;
 Multitopic 3,2':6',3''-terpyridine ligands as 4-connecting nodes in
 two-dimensional 4,4-networks
;
_journal_name_full CrystEngComm
_journal_paper_doi 10.1039/D2CE01130A
_journal_year 2022
_chemical_formula_moiety 'C74 H48 Cu2 F24 N6 O10, 2(C6 H4 Cl2), 0.4(C H Cl3), 0.5(O)'
_chemical_formula_sum 'C86.4 H56.4 Cl5.2 Cu2 F24 N6 O10.5'
_chemical_formula_weight 2113.99
_space_group_crystal_system triclinic
_space_group_IT_number 2
_space_group_name_Hall '-P 1'
_space_group_name_H-M_alt 'P -1'
_atom_sites_solution_hydrogens geom
_atom_sites_solution_primary dual
_audit_creation_date 2022-03-24
_audit_creation_method
;
Olex2 1.5
(compiled 2021.12.09 svn.r5202d8cf for OlexSys, GUI svn.r6439)
;
_audit_update_record
;
2022-03-29 deposited with the CCDC.	2022-09-23 downloaded from the CCDC.
;
_cell_angle_alpha 109.391(2)
_cell_angle_beta 92.202(2)
_cell_angle_gamma 100.595(2)
_cell_formula_units_Z 1
_cell_length_a 9.0105(3)
_cell_length_b 15.1823(4)
_cell_length_c 19.9645(3)
_cell_measurement_reflns_used 10988
_cell_measurement_temperature 160.00(10)
_cell_measurement_theta_max 78.0320
_cell_measurement_theta_min 3.2250
_cell_volume 2517.69(12)
_computing_cell_refinement 'CrysAlisPro 1.171.41.96a (Rigaku OD, 2021)'
_computing_data_collection 'CrysAlisPro 1.171.41.96a (Rigaku OD, 2021)'
_computing_data_reduction 'CrysAlisPro 1.171.41.96a (Rigaku OD, 2021)'
_computing_molecular_graphics 'Olex2 1.5 (Dolomanov et al., 2009)'
_computing_publication_material 'Olex2 1.5 (Dolomanov et al., 2009)'
_computing_structure_refinement 'SHELXL 2018/3 (Sheldrick, 2015)'
_computing_structure_solution 'SHELXT  (Sheldrick, 2015)'
_diffrn_ambient_environment N~2~
_diffrn_ambient_temperature 160.00(10)
_diffrn_detector 'Hybrid Pixel Array Detector'
_diffrn_detector_area_resol_mean 5.8140
_diffrn_detector_type 'Pilatus 200K'
_diffrn_measured_fraction_theta_full 0.977
_diffrn_measured_fraction_theta_max 0.970
_diffrn_measurement_details
;
List of Runs (angles in degrees, time in seconds):

  # Type    Start    End  Width  t~exp~   \w     \q     \k     \f   Frames
#--------------------------------------------------------------------------
  1  \w      2.00  28.00   0.50    5.00    --  -49.87  40.00-133.00   52
  2  \w   -113.00 -37.00   0.50    5.00    --  -49.87 -40.00  72.00  152
  3  \w    -45.00  -9.00   0.50    5.00    --  -49.87  40.00-133.00   72
  4  \w     36.00 127.00   0.50    5.00    --   49.87  40.00-133.00  182
  5  \w   -165.00-135.00   0.50   20.00    --  -88.50 -40.00  72.00   60
  6  \w   -126.00-100.00   0.50   20.00    --  -88.50 -40.00  72.00   52
  7  \w     33.00 123.00   0.50   20.00    --  110.00 -40.00  72.00  180
  8  \w    107.00 169.00   0.50   20.00    --  110.00  40.00-133.00  124
  9  \w    -58.00  22.00   0.50    5.00    --  -49.87  37.00  30.00  160
 10  \w    -77.00 -40.00   0.50    5.00    --  -49.87 -57.00-150.00   74
 11  \w   -102.00 -36.00   0.50    5.00    --  -49.87 -57.00 150.00  132
 12  \w     -3.00  24.00   0.50    5.00    --   49.87 -40.00  72.00   54
 13  \w     50.00  76.00   0.50    5.00    --   49.87  57.00   0.00   52
 14  \w     26.00  71.00   0.50    5.00    --   49.87 -70.00  10.47   90
 15  \w   -108.00 -46.00   0.50   20.00    --  -88.50  70.00  61.77  124
 16  \w    -81.00 -54.00   0.50   20.00    --  -88.50  70.00 163.03   54
 17  \w   -108.00 -17.00   0.50   20.00    --  -88.50  70.00 -52.20  182
 18  \w    -82.00 -57.00   0.50   20.00    --  -88.50  40.00-133.00   50
 19  \w    -95.00 -68.00   0.50   20.00    --  -88.50  66.00 -87.71   54
 20  \w     99.00 126.00   0.50   20.00    --  110.00 -70.00 -29.23   54
 21  \w     38.00  90.00   0.50   20.00    --  110.00 -70.00  93.12  104
 22  \w    117.00 178.00   0.50   20.00    --  110.00  61.00  90.00  122
 23  \w     38.00  98.00   0.50   20.00    --  110.00 -70.00 -29.23  120
 24  \w     95.00 178.00   0.50   20.00    --  110.00  61.00  60.00  166
 25  \w    102.00 176.00   0.50   20.00    --  110.00  45.00 -60.00  148
 26  \w     50.00  94.00   0.50   20.00    --  110.00 -45.00-150.00   88
 27  \w     39.00 126.00   0.50   20.00    --  110.00 -70.00-133.17  174
 28  \w     32.00 125.00   0.50   20.00    --  110.00 -30.00 -30.00  186
 29  \w     82.00 124.00   0.50   20.00    --  110.00 -70.00 -11.96   84
 30  \w     89.00 114.00   0.50   20.00    --  110.00 -70.00 -97.16   50
 31  \w     39.00  80.00   0.50   20.00    --  110.00 -30.00  90.00   82
 32  \w    100.00 125.00   0.50   20.00    --  110.00 -30.00  90.00   50
 33  \w     79.00 121.00   0.50   20.00    --  110.00 -70.00-156.12   84
 34  \w     74.00 130.00   0.50   20.00    --  110.00 -70.00  73.50  112
 35  \w     41.00  72.00   0.50   20.00    --  110.00 -69.00 -53.33   62
 36  \w     47.00  73.00   0.50   20.00    --  110.00 -70.00-156.12   52
 37  \w     34.00  91.00   0.50   20.00    --  110.00 -30.00-180.00  114
 38  \w     62.00 115.00   0.50   20.00    --  110.00 -70.00 135.59  106
 39  \w    111.00 178.00   0.50   20.00    --  110.00  45.00-180.00  134
 40  \w    125.00 151.00   0.50   20.00    --  110.00  45.00   0.00   52
 41  \w     77.00 104.00   0.50   20.00    --  110.00 -70.00 177.04   54
 42  \w     51.00 101.00   0.50   20.00    --  110.00 -70.00  48.46  100
 43  \w     97.00 122.00   0.50   20.00    --  110.00  45.00   0.00   50
 44  \w     85.00 129.00   0.50   20.00    --  110.00 -70.00 -71.51   88
 45  \w    104.00 131.00   0.50   20.00    --  110.00 -70.00 179.62   54
 46  \w     45.00  71.00   0.50   20.00    --  110.00 -70.00 -11.96   52
 47  \w     95.00 127.00   0.50   20.00    --  110.00 -70.00  93.12   64
 48  \w     75.00 100.00   0.50   20.00    --  110.00 -70.00-116.47   50
 49  \w    138.00 171.00   0.50   20.00    --  110.00  45.00 150.00   66
;
_diffrn_measurement_device 'four-circle diffractometer'
_diffrn_measurement_device_type 'XtaLAB Synergy, Dualflex, Pilatus 200K'
_diffrn_measurement_method '\w scans'
_diffrn_orient_matrix_type 'CrysAlisPro convention (1999,Acta A55,543-557)'
_diffrn_orient_matrix_UB_11 0.0705518000
_diffrn_orient_matrix_UB_12 -0.0869233000
_diffrn_orient_matrix_UB_13 -0.0357746000
_diffrn_orient_matrix_UB_21 -0.1280147000
_diffrn_orient_matrix_UB_22 -0.0644497000
_diffrn_orient_matrix_UB_23 0.0214765000
_diffrn_orient_matrix_UB_31 -0.0961350000
_diffrn_orient_matrix_UB_32 -0.0197254000
_diffrn_orient_matrix_UB_33 -0.0709157000
_diffrn_radiation_monochromator mirror
_diffrn_radiation_probe x-ray
_diffrn_radiation_type 'Cu K\a'
_diffrn_radiation_wavelength 1.54184
_diffrn_reflns_av_R_equivalents 0.0629
_diffrn_reflns_av_unetI/netI 0.0535
_diffrn_reflns_Laue_measured_fraction_full 0.977
_diffrn_reflns_Laue_measured_fraction_max 0.970
_diffrn_reflns_limit_h_max 10
_diffrn_reflns_limit_h_min -11
_diffrn_reflns_limit_k_max 18
_diffrn_reflns_limit_k_min -18
_diffrn_reflns_limit_l_max 23
_diffrn_reflns_limit_l_min -24
_diffrn_reflns_number 39796
_diffrn_reflns_point_group_measured_fraction_full 0.977
_diffrn_reflns_point_group_measured_fraction_max 0.970
_diffrn_reflns_theta_full 67.684
_diffrn_reflns_theta_max 74.503
_diffrn_reflns_theta_min 3.155
_diffrn_source 'micro-focus sealed X-ray tube'
_diffrn_source_type 'PhotonJet (Cu) X-ray Source'
_exptl_absorpt_coefficient_mu 2.676
_exptl_absorpt_correction_T_max 1.000
_exptl_absorpt_correction_T_min 0.596
_exptl_absorpt_correction_type gaussian
_exptl_absorpt_process_details
;
CrysAlisPro 1.171.41.96a (Rigaku Oxford Diffraction, 2021)
Numerical absorption correction based on gaussian integration over
a multifaceted crystal model
Empirical absorption correction using spherical harmonics,
implemented in SCALE3 ABSPACK scaling algorithm.
;
_exptl_crystal_colour green
_exptl_crystal_colour_primary green
_exptl_crystal_density_diffrn 1.394
_exptl_crystal_description plate
_exptl_crystal_F_000 1063
_exptl_crystal_size_max 0.135
_exptl_crystal_size_mid 0.08
_exptl_crystal_size_min 0.018
_refine_diff_density_max 1.390
_refine_diff_density_min -0.363
_refine_diff_density_rms 0.116
_refine_ls_extinction_method none
_refine_ls_goodness_of_fit_ref 1.209
_refine_ls_hydrogen_treatment constr
_refine_ls_matrix_type full
_refine_ls_number_parameters 882
_refine_ls_number_reflns 9979
_refine_ls_number_restraints 571
_refine_ls_restrained_S_all 1.191
_refine_ls_R_factor_all 0.1225
_refine_ls_R_factor_gt 0.0984
_refine_ls_shift/su_max 0.000
_refine_ls_shift/su_mean 0.000
_refine_ls_structure_factor_coef Fsqd
_refine_ls_weighting_details 'w=1/[\s^2^(Fo^2^)+(0.2000P)^2^] where P=(Fo^2^+2Fc^2^)/3'
_refine_ls_weighting_scheme calc
_refine_ls_wR_factor_gt 0.2869
_refine_ls_wR_factor_ref 0.3162
_reflns_Friedel_coverage 0.000
_reflns_number_gt 6887
_reflns_number_total 9979
_reflns_threshold_expression 'I > 2\s(I)'
_cod_data_source_file d2ce01130a2.cif
_cod_data_source_block bs210528_mag199_6
_cod_original_cell_volume 2517.67(12)
_cod_original_formula_sum 'C86.40 H56.40 Cl5.20 Cu2 F24 N6 O10.50'
_cod_database_code 7245556
_shelx_shelxl_version_number 2018/3
_chemical_oxdiff_formula 'C46 H30 Cl3 Cu F12 N3 O5'
_shelx_space_group_comment
;
The symmetry employed for this shelxl refinement is uniquely defined
by the following loop, which should always be used as a source of
symmetry information in preference to the above space-group names.
They are only intended as comments.
;
_shelx_estimated_absorpt_t_max 0.953
_shelx_estimated_absorpt_t_min 0.714
_olex2_refinement_description
;
1. Fixed Uiso
 At 1.2 times of:
  All C(H) groups, All C(H,H) groups
2. Restrained distances
 C37B-C36B
 1.54 with sigma of 0.02
 Cl7-C48 = Cl6-C49
 1.73 with sigma of 0.02
 C48-C49 = C48-C53 = C50-C51 = C51-C52 = C52-C53
 1.38 with sigma of 0.02
 C49-C50
 1.39 with sigma of 0.02
 C28-F1
 1.3 with sigma of 0.02
 O5B-C36B
 1.2 with sigma of 0.02
 O2-C29
 1.2 with sigma of 0.02
 Cl7-C49 = Cl6-C48
 2.71 with sigma of 0.04
 C48-C52 = C50-C52
 2.39 with sigma of 0.04
 Cl6-C50
 2.69 with sigma of 0.04
 Cl7-C53
 2.67 with sigma of 0.04
 C48-C50 = C49-C51 = C51-C53
 2.4 with sigma of 0.04
 C48-Cl7 \\sim C49-Cl6
 with sigma of 0.02
 C48-C49 \\sim C49-C50 \\sim C50-C51 \\sim C51-C52 \\sim C52-C53 \\sim C53-C48
 with sigma of 0.02
 C48-C50 \\sim C48-C52 \\sim C51-C49 \\sim C51-C53 \\sim C49-C53 \\sim C50-C52
 with sigma of 0.04
 Cl7-C53 \\sim Cl7-C49 \\sim Cl6-C48 \\sim Cl6-C50
 with sigma of 0.04
 F2-F3 \\sim F3-F2B
 with sigma of 0.02
 F12B-F10B \\sim F10B-F11B
 with sigma of 0.02
3. Restrained planarity
 Cl6, Cl7, C48, C49, C50, C51, C52, C53
 with sigma of 0.1
4. Uiso/Uaniso restraints and constraints
Cl6 \\sim Cl7 \\sim C48 \\sim C49 \\sim C50 \\sim C51 \\sim C52 \\sim C53:
within 2A with sigma of 0.04 and sigma for terminal atoms of 0.08 within 2A
Uanis(O5) \\sim Ueq, Uanis(C36) \\sim Ueq, Uanis(C37) \\sim Ueq, Uanis(C35)
\\sim Ueq, Uanis(C34) \\sim Ueq, Uanis(O4) \\sim Ueq, Uanis(C33) \\sim Ueq:
with sigma of 0.1 and sigma for terminal atoms of 0.2
Uanis(O4B) \\sim Ueq, Uanis(C34B) \\sim Ueq, Uanis(C35B) \\sim Ueq, Uanis(C36B)
\\sim Ueq, Uanis(O5B) \\sim Ueq, Uanis(C33B) \\sim Ueq, Uanis(C37B) \\sim Ueq:
with sigma of 0.1 and sigma for terminal atoms of 0.2
5. Rigid body (RIGU) restrains
 Cl1, Cl2, C41, C42, C43, C44, C45, C46
 with sigma for 1-2 distances of 0.005 and sigma for 1-3 distances of 0.005
 Cl6, Cl7, C48, C49, C50, C51, C52, C53
 with sigma for 1-2 distances of 0.004 and sigma for 1-3 distances of 0.004
 C21, C22, C23, C24, C25, C26, C27
 with sigma for 1-2 distances of 0.004 and sigma for 1-3 distances of 0.004
 F7B, F8B, F9B, F10B, F11B, F12B, O4B, O5B, C33B, C34B, C35B, C36B, C37B
 with sigma for 1-2 distances of 0.004 and sigma for 1-3 distances of 0.004
 F7, F8, F9, F10, F11, F12, O4, O5, C33, C34, C35, C36, C37
 with sigma for 1-2 distances of 0.004 and sigma for 1-3 distances of 0.004
 F1, F2, F3, C28, C29
 with sigma for 1-2 distances of 0.004 and sigma for 1-3 distances of 0.004
 F1B, F2B, F3B, C28B
 with sigma for 1-2 distances of 0.004 and sigma for 1-3 distances of 0.004
6. Others
 Fixed Sof: Cu2(0.5) Cl1(0.5) Cl2(0.5) Cl6(0.5) Cl7(0.5) Cl3(0.2) Cl4(0.2)
 Cl5(0.2) F1B(0.5) F2B(0.5) F3B(0.5) F4B(0.5) F5B(0.5) F6B(0.5) F7B(0.5)
 F8B(0.5) F9B(0.5) F10B(0.5) F11B(0.5) F12B(0.5) F1(0.5) F2(0.5) F3(0.5)
 F4(0.5) F5(0.5) F6(0.5) F7(0.5) F8(0.5) F9(0.5) F10(0.5) F11(0.5) F12(0.5)
 O7(0.25) O4B(0.5) O5B(0.5) O4(0.5) O5(0.5) C45(0.5) H45(0.5) C46(0.5) H46(0.5)
 C41(0.5) C42(0.5) C43(0.5) H43(0.5) C44(0.5) H44(0.5) C28B(0.5) C29B(0.5)
 C30B(0.5) H30B(0.5) C31B(0.5) C32B(0.5) C33B(0.5) C34B(0.5) C35B(0.5)
 H35B(0.5) C36B(0.5) C37B(0.5) C48(0.5) C49(0.5) C50(0.5) H50(0.5) C51(0.5)
 H51(0.5) C52(0.5) H52(0.5) C53(0.5) H53(0.5) C28(0.5) C29(0.5) C30(0.5)
 H30(0.5) C31(0.5) C32(0.5) C33(0.5) C34(0.5) C35(0.5) H35(0.5) C36(0.5)
 C37(0.5) C47(0.2) H47(0.2)
7.a Ternary CH refined with riding coordinates:
 C47(H47)
7.b Secondary CH2 refined with riding coordinates:
 C19(H19A,H19B), C20(H20A,H20B), C21(H21A,H21B)
7.c Aromatic/amide H refined with riding coordinates:
 C1(H1), C4(H4), C7(H7), C9(H9), C12(H12), C13(H13), C14(H14), C15(H15),
 C16(H16), C17(H17), C18(H18), C23(H23), C24(H24), C25(H25), C26(H26), C27(H27),
  C45(H45), C46(H46), C43(H43), C44(H44), C30B(H30B), C35B(H35B), C50(H50),
 C51(H51), C52(H52), C53(H53), C30(H30), C35(H35)
7.d Fitted hexagon refined as free rotating group:
 C22(C23,C24,C25,C26,C27), C45(C46,C41,C42,C43,C44)
;
_olex2_submission_special_instructions 'No special instructions were received'
_oxdiff_exptl_absorpt_empirical_details
;
Empirical correction (ABSPACK) includes:
- Absorption correction using spherical harmonics
- Frame scaling
- B-factor correction
;
_oxdiff_exptl_absorpt_empirical_full_max 2.519
_oxdiff_exptl_absorpt_empirical_full_min 0.342

loop_
_space_group_symop_operation_xyz
'x, y, z'
'-x, -y, -z'

loop_
_atom_site_label
_atom_site_type_symbol
_atom_site_fract_x
_atom_site_fract_y
_atom_site_fract_z
_atom_site_U_iso_or_equiv
_atom_site_adp_type
_atom_site_occupancy
_atom_site_site_symmetry_order
_atom_site_calc_flag
_atom_site_refinement_flags_posn
_atom_site_refinement_flags_adp
_atom_site_refinement_flags_occupancy
_atom_site_disorder_assembly
_atom_site_disorder_group
Cu1 Cu 0.500000 0.500000 0.500000 0.0718(3) Uani 1 2 d S . P . .
Cu2 Cu -0.0005(10) 0.5136(4) 0.9964(4) 0.0673(11) Uani 0.5 1 d . . P A 1
Cl1 Cl 0.1375(6) -0.0717(3) 0.1522(4) 0.174(2) Uani 0.5 1 d . . P . .
Cl2 Cl 0.4459(8) -0.0612(4) 0.0755(2) 0.1614(19) Uani 0.5 1 d . . P . .
Cl6 Cl -0.2145(7) 0.5145(5) 0.7353(4) 0.181(2) Uani 0.5 1 d D U P B 1
Cl7 Cl -0.4410(8) 0.3176(4) 0.6685(3) 0.167(2) Uani 0.5 1 d D U P B 1
Cl3 Cl -0.296(2) 0.5133(13) 0.8047(10) 0.171(6) Uiso 0.2 1 d . . P C 2
Cl4 Cl -0.5732(16) 0.5260(10) 0.8732(8) 0.142(4) Uiso 0.2 1 d . . P C 2
Cl5 Cl -0.548(2) 0.3465(12) 0.7591(10) 0.160(5) Uiso 0.2 1 d . . P C 2
F1B F 0.7085(10) 0.2436(5) 0.4255(6) 0.126(3) Uani 0.5 1 d . . P D 1
F2B F 0.758(2) 0.2468(13) 0.5293(10) 0.201(8) Uani 0.5 1 d . . P D 1
F3B F 0.9339(16) 0.3000(7) 0.4855(7) 0.164(4) Uani 0.5 1 d . . P D 1
F4B F 1.1082(15) 0.6139(10) 0.5793(11) 0.171(5) Uani 0.5 1 d . . P D 1
F5B F 0.974(4) 0.6933(18) 0.6506(14) 0.205(15) Uani 0.5 1 d . . P D 1
F6B F 0.9740(11) 0.6946(8) 0.5553(8) 0.148(4) Uani 0.5 1 d . . P D 1
F7B F 0.198(3) 0.6682(18) 0.8509(16) 0.225(12) Uani 0.5 1 d . . P A 1
F8B F 0.281(3) 0.758(2) 0.935(2) 0.291(14) Uani 0.5 1 d . . P A 1
F9B F 0.106(3) 0.7955(16) 0.8909(15) 0.239(12) Uani 0.5 1 d . . P A 1
F10B F -0.211(2) 0.7686(13) 1.1281(9) 0.172(5) Uani 0.5 1 d D . P A 1
F11B F -0.251(3) 0.8224(13) 1.0451(10) 0.208(7) Uani 0.5 1 d D . P A 1
F12B F -0.3983(17) 0.7054(14) 1.0462(10) 0.163(6) Uani 0.5 1 d D . P A 1
F1 F 0.6761(18) 0.2259(8) 0.4921(12) 0.189(6) Uani 0.5 1 d D . P D 2
F2 F 0.5268(11) 0.2379(7) 0.5519(9) 0.186(5) Uani 0.5 1 d . . P D 2
F3 F 0.7529(18) 0.2783(10) 0.6027(12) 0.237(8) Uani 0.5 1 d . . P D 2
F4 F 1.0567(15) 0.6076(15) 0.6267(12) 0.179(7) Uani 0.5 1 d . . P D 2
F5 F 0.955(2) 0.5979(14) 0.7082(11) 0.260(10) Uani 0.5 1 d . . P D 2
F6 F 0.904(5) 0.699(2) 0.6756(19) 0.31(2) Uani 0.5 1 d . . P D 2
F7 F 0.3089(16) 0.7158(14) 0.9437(11) 0.161(5) Uani 0.5 1 d . . P E 2
F8 F 0.159(2) 0.7997(8) 0.9311(8) 0.150(5) Uani 0.5 1 d . . P E 2
F9 F 0.134(3) 0.6688(15) 0.8432(8) 0.159(7) Uani 0.5 1 d . . P E 2
F10 F -0.262(4) 0.727(3) 1.1218(18) 0.37(2) Uani 0.5 1 d . . P E 2
F11 F -0.308(5) 0.769(2) 1.031(3) 0.35(2) Uani 0.5 1 d . . P E 2
F12 F -0.4252(19) 0.6433(16) 1.0452(14) 0.195(8) Uani 0.5 1 d . . P E 2
O1 O -0.0755(4) -0.01579(19) 0.36025(13) 0.0735(8) Uani 1 1 d . . . . .
O2 O 0.5787(6) 0.3851(2) 0.5052(2) 0.0922(11) Uani 1 1 d D . . . .
O3 O 0.7162(5) 0.5900(3) 0.5638(2) 0.0910(10) Uani 1 1 d . . . . .
O7 O 0.000000 1.000000 1.000000 0.267(14) Uiso 0.5 2 d S . P . .
O4B O 0.078(3) 0.5982(14) 0.9396(16) 0.088(5) Uani 0.5 1 d . U P A 1
O5B O -0.188(2) 0.5971(13) 1.0146(11) 0.089(4) Uani 0.5 1 d D U P A 1
O4 O 0.081(3) 0.5702(13) 0.9411(16) 0.075(3) Uani 0.5 1 d . U P E 2
O5 O -0.183(2) 0.5675(12) 1.0230(10) 0.091(4) Uani 0.5 1 d . U P E 2
N1 N 0.4069(5) 0.5119(2) 0.59008(19) 0.0710(9) Uani 1 1 d . . . . .
N2 N 0.0678(4) 0.3609(2) 0.71853(15) 0.0610(7) Uani 1 1 d . . . . .
N3 N -0.1119(4) 0.3997(3) 0.91062(18) 0.0870(13) Uani 1 1 d . . . . .
C1 C 0.3163(5) 0.4350(3) 0.5963(2) 0.0663(9) Uani 1 1 d . . . . .
H1 H 0.301309 0.376252 0.557524 0.080 Uiso 1 1 calc R U . . .
C2 C 0.2438(5) 0.4369(3) 0.6562(2) 0.0663(10) Uani 1 1 d . . . . .
C3 C 0.1432(5) 0.3495(2) 0.66072(18) 0.0592(8) Uani 1 1 d . . . . .
C4 C 0.1292(4) 0.2605(2) 0.60744(18) 0.0580(8) Uani 1 1 d . . . . .
H4 H 0.181866 0.254757 0.566384 0.070 Uiso 1 1 calc R U . . .
C5 C 0.0385(4) 0.1805(2) 0.61433(17) 0.0538(7) Uani 1 1 d . . . . .
C6 C 0.0191(4) 0.0869(2) 0.55621(17) 0.0530(7) Uani 1 1 d . . . . .
C7 C -0.0184(4) 0.0812(2) 0.48667(18) 0.0571(8) Uani 1 1 d . . . . .
H7 H -0.031717 0.136959 0.477476 0.068 Uiso 1 1 calc R U . . .
C8 C -0.0367(4) -0.0051(2) 0.42997(17) 0.0565(8) Uani 1 1 d . . . . .
C9 C -0.0388(4) 0.1924(3) 0.67506(17) 0.0559(8) Uani 1 1 d . . . . .
H9 H -0.101395 0.139389 0.682191 0.067 Uiso 1 1 calc R U . . .
C10 C -0.0215(4) 0.2840(2) 0.72481(17) 0.0560(8) Uani 1 1 d . . . . .
C11 C -0.1039(4) 0.3026(3) 0.78956(19) 0.0626(9) Uani 1 1 d . . . . .
C12 C -0.0437(4) 0.3792(3) 0.8502(2) 0.0718(11) Uani 1 1 d . . . . .
H12 H 0.049924 0.419319 0.849312 0.086 Uiso 1 1 calc R U . . .
C13 C -0.2435(5) 0.2459(3) 0.7908(2) 0.0753(12) Uani 1 1 d . . . . .
H13 H -0.287824 0.191745 0.750314 0.090 Uiso 1 1 calc R U . . .
C14 C -0.3166(5) 0.2698(4) 0.8523(2) 0.0941(17) Uani 1 1 d . . . . .
H14 H -0.413761 0.233946 0.853868 0.113 Uiso 1 1 calc R U . . .
C15 C -0.2458(5) 0.3465(5) 0.9112(2) 0.102(2) Uani 1 1 d . . . . .
H15 H -0.294869 0.361785 0.953577 0.122 Uiso 1 1 calc R U . . .
C16 C 0.2662(7) 0.5231(3) 0.7128(2) 0.0885(15) Uani 1 1 d . . . . .
H16 H 0.218805 0.527479 0.755132 0.106 Uiso 1 1 calc R U . . .
C17 C 0.3595(8) 0.6026(3) 0.7060(3) 0.0999(18) Uani 1 1 d . . . . .
H17 H 0.374817 0.662540 0.743557 0.120 Uiso 1 1 calc R U . . .
C18 C 0.4294(7) 0.5946(3) 0.6454(3) 0.0854(13) Uani 1 1 d . . . . .
H18 H 0.495693 0.649158 0.642170 0.102 Uiso 1 1 calc R U . . .
C19 C -0.1131(7) 0.0634(3) 0.3454(2) 0.0816(12) Uani 1 1 d . . . . .
H19A H -0.020243 0.112397 0.350256 0.098 Uiso 1 1 calc R U . . .
H19B H -0.182745 0.092590 0.379130 0.098 Uiso 1 1 calc R U . . .
C20 C -0.1894(10) 0.0254(5) 0.2694(3) 0.111(2) Uani 1 1 d . . . . .
H20A H -0.216071 0.079219 0.257351 0.134 Uiso 1 1 calc R U . . .
H20B H -0.115938 -0.000667 0.236621 0.134 Uiso 1 1 calc R U . . .
C21 C -0.3287(12) -0.0500(7) 0.2568(5) 0.153(3) Uani 1 1 d . . . . .
H21A H -0.301018 -0.106615 0.264003 0.183 Uiso 1 1 calc R U . . .
H21B H -0.373209 -0.069379 0.206666 0.183 Uiso 1 1 calc R U . . .
C22 C -0.4500(8) -0.0162(7) 0.3075(4) 0.177(4) Uani 1 1 d G . . . .
C23 C -0.5250(11) 0.0541(8) 0.3027(6) 0.240(7) Uani 1 1 d G . . . .
H23 H -0.507171 0.080402 0.265989 0.288 Uiso 1 1 calc R U . . .
C24 C -0.6259(10) 0.0859(8) 0.3516(8) 0.309(10) Uani 1 1 d G . . . .
H24 H -0.677189 0.133915 0.348364 0.371 Uiso 1 1 calc R U . . .
C25 C -0.6520(9) 0.0474(10) 0.4054(6) 0.308(11) Uani 1 1 d G . . . .
H25 H -0.720993 0.069104 0.438801 0.370 Uiso 1 1 calc R U . . .
C26 C -0.5770(12) -0.0229(9) 0.4101(5) 0.273(8) Uani 1 1 d G . . . .
H26 H -0.594779 -0.049219 0.446864 0.328 Uiso 1 1 calc R U . . .
C27 C -0.4760(11) -0.0547(6) 0.3612(6) 0.193(5) Uani 1 1 d G . . . .
H27 H -0.424761 -0.102732 0.364490 0.232 Uiso 1 1 calc R U . . .
C45 C 0.2602(16) 0.2017(7) 0.1722(9) 0.175(8) Uani 0.5 1 d G . P . .
H45 H 0.223631 0.258658 0.192409 0.210 Uiso 0.5 1 calc R U P . .
C46 C 0.1822(13) 0.1162(9) 0.1766(9) 0.183(10) Uani 0.5 1 d G . P . .
H46 H 0.092293 0.114774 0.199925 0.220 Uiso 0.5 1 calc R U P . .
C41 C 0.2358(12) 0.0329(7) 0.1470(7) 0.140(5) Uani 0.5 1 d G . P . .
C42 C 0.3673(13) 0.0351(7) 0.1129(6) 0.126(4) Uani 0.5 1 d G . P . .
C43 C 0.4453(11) 0.1206(8) 0.1084(6) 0.130(5) Uani 0.5 1 d G . P . .
H43 H 0.535243 0.122030 0.085136 0.156 Uiso 0.5 1 calc R U P . .
C44 C 0.3918(14) 0.2039(7) 0.1381(7) 0.142(5) Uani 0.5 1 d G . P . .
H44 H 0.445109 0.262286 0.135013 0.170 Uiso 0.5 1 calc R U P . .
C28B C 0.751(3) 0.2871(12) 0.4859(11) 0.139(4) Uani 0.5 1 d . . P D 1
C29B C 0.7308(19) 0.3926(9) 0.5143(7) 0.092(3) Uani 0.5 1 d . . P D 1
C30B C 0.848(2) 0.4697(9) 0.5391(8) 0.107(4) Uani 0.5 1 d . . P D 1
H30B H 0.948333 0.458937 0.541087 0.129 Uiso 0.5 1 calc R U P D 1
C31B C 0.8284(19) 0.5642(9) 0.5619(7) 0.088(3) Uani 0.5 1 d . . P D 1
C32B C 0.9771(19) 0.6425(10) 0.5888(10) 0.114(5) Uani 0.5 1 d . . P D 1
C33B C 0.146(3) 0.723(2) 0.895(2) 0.155(9) Uani 0.5 1 d . U P A 1
C34B C 0.043(3) 0.6711(17) 0.9383(16) 0.103(7) Uani 0.5 1 d . U P A 1
C35B C -0.056(4) 0.722(2) 0.976(2) 0.114(7) Uani 0.5 1 d . U P A 1
H35B H -0.055917 0.785475 0.976942 0.137 Uiso 0.5 1 calc R U P A 1
C36B C -0.1605(17) 0.6779(11) 1.0136(10) 0.089(4) Uani 0.5 1 d D U P A 1
C37B C -0.259(3) 0.746(2) 1.0585(16) 0.140(5) Uani 0.5 1 d D U P A 1
C48 C -0.4630(12) 0.3960(8) 0.7515(5) 0.121(4) Uani 0.5 1 d D U P B 1
C49 C -0.3637(13) 0.4813(9) 0.7781(6) 0.124(4) Uani 0.5 1 d D U P B 1
C50 C -0.3745(17) 0.5478(11) 0.8443(7) 0.156(6) Uani 0.5 1 d D U P B 1
H50 H -0.303173 0.606811 0.862289 0.187 Uiso 0.5 1 calc R U P B 1
C51 C -0.4885(18) 0.5273(13) 0.8830(8) 0.161(6) Uani 0.5 1 d D U P B 1
H51 H -0.498954 0.572602 0.927791 0.193 Uiso 0.5 1 calc R U P B 1
C52 C -0.5878(17) 0.4409(13) 0.8570(8) 0.156(6) Uani 0.5 1 d D U P B 1
H52 H -0.667070 0.426290 0.884060 0.187 Uiso 0.5 1 calc R U P B 1
C53 C -0.5744(16) 0.3744(12) 0.7917(7) 0.141(5) Uani 0.5 1 d D U P B 1
H53 H -0.642307 0.314014 0.774809 0.169 Uiso 0.5 1 calc R U P B 1
C28 C 0.6606(18) 0.2798(12) 0.5554(12) 0.157(6) Uani 0.5 1 d D . P D 2
C29 C 0.6693(12) 0.3797(8) 0.5438(8) 0.089(3) Uani 0.5 1 d D . P D 2
C30 C 0.7790(15) 0.4569(10) 0.5922(14) 0.138(7) Uani 0.5 1 d . . P D 2
H30 H 0.844049 0.445286 0.625516 0.165 Uiso 0.5 1 calc R U P D 2
C31 C 0.7918(13) 0.5503(9) 0.5912(9) 0.092(4) Uani 0.5 1 d . . P D 2
C32 C 0.927(2) 0.6231(16) 0.6527(13) 0.134(5) Uani 0.5 1 d . . P D 2
C33 C 0.165(3) 0.7064(13) 0.9171(10) 0.106(4) Uani 0.5 1 d . U P E 2
C34 C 0.060(3) 0.6523(14) 0.9511(9) 0.081(4) Uani 0.5 1 d . U P E 2
C35 C -0.057(4) 0.6936(18) 0.9872(18) 0.105(5) Uani 0.5 1 d . U P E 2
H35 H -0.056364 0.758670 0.994304 0.126 Uiso 0.5 1 calc R U P E 2
C36 C -0.181(4) 0.6382(19) 1.014(2) 0.127(9) Uani 0.5 1 d . U P E 2
C37 C -0.299(4) 0.703(2) 1.049(2) 0.183(9) Uani 0.5 1 d . U P E 2
C47 C -0.454(4) 0.461(3) 0.828(2) 0.104(8) Uiso 0.2 1 d . . P C 2
H47 H -0.412644 0.438992 0.865142 0.124 Uiso 0.2 1 calc R U P C 2

loop_
_atom_site_aniso_label
_atom_site_aniso_U_11
_atom_site_aniso_U_22
_atom_site_aniso_U_33
_atom_site_aniso_U_23
_atom_site_aniso_U_13
_atom_site_aniso_U_12
Cu1 0.0977(6) 0.0503(4) 0.0672(5) 0.0200(4) 0.0197(5) 0.0134(4)
Cu2 0.0597(5) 0.074(3) 0.0399(14) -0.0141(17) 0.0196(8) 0.005(2)
Cl1 0.148(4) 0.109(3) 0.267(7) 0.071(4) 0.049(4) 0.017(2)
Cl2 0.222(5) 0.142(3) 0.113(3) 0.013(2) -0.003(3) 0.081(4)
Cl6 0.144(4) 0.205(6) 0.235(7) 0.114(5) 0.042(4) 0.059(4)
Cl7 0.208(5) 0.185(5) 0.114(3) 0.034(3) 0.004(3) 0.093(4)
F1B 0.136(6) 0.068(4) 0.146(6) -0.005(4) -0.009(5) 0.041(4)
F2B 0.303(18) 0.222(15) 0.210(12) 0.145(12) 0.146(14) 0.220(15)
F3B 0.181(8) 0.102(6) 0.200(11) 0.018(6) -0.027(7) 0.078(6)
F4B 0.109(8) 0.153(9) 0.248(17) 0.064(10) -0.008(9) 0.035(7)
F5B 0.27(3) 0.129(16) 0.152(14) 0.043(14) -0.051(14) -0.080(19)
F6B 0.095(5) 0.122(7) 0.198(11) 0.024(7) 0.015(6) 0.014(5)
F7B 0.28(2) 0.130(10) 0.28(2) 0.058(11) 0.226(18) 0.050(10)
F8B 0.190(17) 0.26(3) 0.39(3) 0.15(2) -0.006(19) -0.091(18)
F9B 0.27(2) 0.190(15) 0.33(3) 0.134(19) 0.21(2) 0.110(16)
F10B 0.175(12) 0.177(10) 0.120(7) -0.027(7) 0.067(7) 0.068(9)
F11B 0.249(16) 0.173(12) 0.252(15) 0.075(12) 0.158(14) 0.132(12)
F12B 0.103(7) 0.207(15) 0.175(10) 0.028(11) 0.068(7) 0.083(9)
F1 0.198(12) 0.069(5) 0.299(16) 0.070(8) -0.040(10) 0.029(6)
F2 0.123(5) 0.126(6) 0.344(16) 0.156(9) -0.054(7) -0.010(5)
F3 0.194(12) 0.168(10) 0.36(2) 0.135(12) -0.122(14) 0.016(8)
F4 0.099(8) 0.210(16) 0.250(19) 0.129(15) -0.009(9) -0.004(7)
F5 0.254(19) 0.247(17) 0.238(18) 0.094(15) -0.133(16) -0.032(14)
F6 0.41(4) 0.139(17) 0.26(3) -0.052(16) -0.22(3) 0.07(2)
F7 0.097(5) 0.185(14) 0.214(13) 0.089(11) 0.052(6) 0.019(7)
F8 0.183(11) 0.071(5) 0.162(11) 0.000(5) 0.030(9) 0.020(5)
F9 0.230(18) 0.118(8) 0.099(6) -0.005(5) 0.069(7) 0.030(10)
F10 0.21(2) 0.54(6) 0.192(15) -0.14(2) 0.020(15) 0.20(3)
F11 0.34(4) 0.21(2) 0.63(5) 0.19(3) 0.31(4) 0.21(2)
F12 0.103(7) 0.26(2) 0.229(15) 0.072(17) 0.067(8) 0.079(11)
O1 0.117(2) 0.0604(14) 0.0379(12) 0.0033(10) 0.0100(13) 0.0308(15)
O2 0.138(3) 0.0656(18) 0.074(2) 0.0224(15) 0.023(2) 0.024(2)
O3 0.112(3) 0.0739(19) 0.084(2) 0.0231(17) 0.018(2) 0.0171(19)
O4B 0.087(7) 0.065(11) 0.066(6) -0.033(8) 0.019(5) 0.004(7)
O5B 0.068(5) 0.141(11) 0.077(7) 0.044(9) 0.024(5) 0.051(8)
O4 0.068(5) 0.061(9) 0.067(5) -0.021(7) 0.024(4) 0.015(6)
O5 0.074(6) 0.123(9) 0.068(7) 0.017(6) 0.009(4) 0.031(6)
N1 0.094(2) 0.0521(16) 0.0600(18) 0.0131(14) 0.0121(17) 0.0107(15)
N2 0.0749(18) 0.0550(15) 0.0398(14) -0.0030(11) 0.0116(13) 0.0159(14)
N3 0.0593(18) 0.111(3) 0.0467(17) -0.0234(17) 0.0178(15) 0.0041(18)
C1 0.090(3) 0.0467(17) 0.057(2) 0.0107(15) 0.0138(19) 0.0132(17)
C2 0.091(3) 0.0488(17) 0.0472(18) 0.0021(14) 0.0109(18) 0.0125(17)
C3 0.075(2) 0.0520(17) 0.0405(16) 0.0021(13) 0.0107(15) 0.0125(15)
C4 0.074(2) 0.0509(17) 0.0391(16) 0.0022(13) 0.0160(15) 0.0122(15)
C5 0.0650(19) 0.0499(16) 0.0380(15) 0.0016(13) 0.0113(14) 0.0152(14)
C6 0.0644(18) 0.0498(16) 0.0354(14) 0.0013(12) 0.0169(14) 0.0118(13)
C7 0.073(2) 0.0492(16) 0.0414(16) 0.0037(13) 0.0182(15) 0.0151(15)
C8 0.072(2) 0.0539(17) 0.0355(15) 0.0018(13) 0.0137(14) 0.0165(15)
C9 0.0622(18) 0.0554(17) 0.0383(16) -0.0002(13) 0.0135(14) 0.0126(14)
C10 0.0619(18) 0.0567(18) 0.0354(15) -0.0038(13) 0.0083(14) 0.0142(14)
C11 0.0571(18) 0.071(2) 0.0428(17) -0.0055(15) 0.0136(15) 0.0172(16)
C12 0.0563(19) 0.087(3) 0.0431(18) -0.0146(17) 0.0167(15) 0.0113(17)
C13 0.058(2) 0.091(3) 0.048(2) -0.0103(18) 0.0120(16) 0.0090(18)
C14 0.058(2) 0.120(4) 0.060(2) -0.020(2) 0.0182(19) 0.000(2)
C15 0.056(2) 0.142(5) 0.055(2) -0.027(3) 0.0255(18) 0.002(2)
C16 0.124(4) 0.059(2) 0.059(2) -0.0029(18) 0.023(3) 0.001(2)
C17 0.146(5) 0.054(2) 0.070(3) -0.0063(19) 0.026(3) -0.004(3)
C18 0.111(4) 0.051(2) 0.079(3) 0.0080(19) 0.014(3) 0.006(2)
C19 0.116(4) 0.072(2) 0.052(2) 0.0118(18) 0.010(2) 0.027(2)
C20 0.175(7) 0.110(4) 0.053(2) 0.019(3) -0.001(3) 0.056(4)
C21 0.182(8) 0.132(6) 0.096(5) 0.002(4) -0.039(5) -0.005(6)
C22 0.120(6) 0.185(9) 0.150(7) 0.001(6) -0.047(5) -0.037(5)
C23 0.123(8) 0.286(16) 0.254(15) 0.020(11) -0.034(8) 0.052(9)
C24 0.097(8) 0.36(2) 0.36(3) -0.001(16) 0.016(11) 0.016(11)
C25 0.080(6) 0.35(2) 0.35(2) -0.022(16) 0.029(11) -0.032(9)
C26 0.140(10) 0.292(18) 0.239(14) -0.036(12) 0.011(8) -0.078(10)
C27 0.153(8) 0.199(10) 0.142(8) -0.002(7) -0.026(6) -0.049(7)
C45 0.162(16) 0.135(12) 0.22(2) 0.046(14) 0.059(15) 0.027(11)
C46 0.161(16) 0.144(13) 0.28(3) 0.105(17) 0.080(17) 0.048(11)
C41 0.124(10) 0.167(12) 0.151(14) 0.073(12) 0.025(9) 0.046(10)
C42 0.111(9) 0.144(10) 0.132(12) 0.063(10) 0.006(7) 0.018(8)
C43 0.147(12) 0.136(10) 0.112(10) 0.051(9) 0.032(9) 0.022(8)
C44 0.154(13) 0.118(9) 0.141(14) 0.041(10) 0.022(10) 0.007(9)
C28B 0.200(12) 0.087(9) 0.142(9) 0.038(6) -0.008(10) 0.065(10)
C29B 0.115(9) 0.081(7) 0.090(8) 0.032(6) 0.005(7) 0.044(7)
C30B 0.132(11) 0.076(7) 0.114(10) 0.020(6) 0.008(8) 0.046(7)
C31B 0.120(11) 0.082(7) 0.077(7) 0.031(5) 0.035(7) 0.047(7)
C32B 0.129(11) 0.084(8) 0.119(11) 0.011(8) -0.026(9) 0.051(8)
C33B 0.128(12) 0.108(13) 0.21(2) 0.035(12) 0.099(13) 0.009(9)
C34B 0.076(8) 0.096(10) 0.119(16) 0.009(8) 0.037(10) 0.022(6)
C35B 0.124(12) 0.107(14) 0.116(15) 0.025(10) 0.062(11) 0.052(10)
C36B 0.070(6) 0.111(9) 0.071(7) 0.003(7) 0.018(5) 0.033(6)
C37B 0.129(10) 0.147(14) 0.137(10) 0.016(12) 0.068(9) 0.061(11)
C48 0.136(10) 0.159(10) 0.106(9) 0.064(8) 0.009(7) 0.088(8)
C49 0.119(9) 0.173(11) 0.094(8) 0.042(8) -0.010(7) 0.074(7)
C50 0.142(11) 0.192(14) 0.114(10) 0.013(9) -0.012(8) 0.069(10)
C51 0.131(11) 0.251(17) 0.107(10) 0.051(11) -0.019(8) 0.084(11)
C52 0.126(10) 0.244(17) 0.136(11) 0.084(11) 0.025(9) 0.094(10)
C53 0.136(10) 0.205(14) 0.126(10) 0.089(9) 0.010(9) 0.082(10)
C28 0.103(7) 0.081(8) 0.283(17) 0.069(9) -0.058(11) 0.010(7)
C29 0.067(6) 0.076(6) 0.129(11) 0.038(6) 0.025(7) 0.019(4)
C30 0.078(7) 0.092(8) 0.22(2) 0.030(11) -0.018(10) 0.023(6)
C31 0.066(5) 0.083(7) 0.114(11) 0.019(7) 0.022(6) 0.008(5)
C32 0.105(11) 0.127(14) 0.144(16) 0.028(12) -0.027(10) 0.004(9)
C33 0.121(8) 0.071(7) 0.099(8) -0.005(6) 0.027(6) 0.016(6)
C34 0.089(8) 0.067(9) 0.054(5) -0.022(6) 0.006(5) 0.017(6)
C35 0.110(10) 0.100(13) 0.103(13) 0.013(9) 0.029(8) 0.051(10)
C36 0.143(16) 0.134(17) 0.118(16) 0.035(15) 0.064(14) 0.065(14)
C37 0.145(15) 0.162(18) 0.222(18) 0.012(17) 0.078(15) 0.072(12)

loop_
_atom_type_symbol
_atom_type_description
_atom_type_scat_dispersion_real
_atom_type_scat_dispersion_imag
_atom_type_scat_source
C C 0.0181 0.0091 'International Tables Vol C Tables 4.2.6.8 and 6.1.1.4'
H H 0.0000 0.0000 'International Tables Vol C Tables 4.2.6.8 and 6.1.1.4'
Cl Cl 0.3639 0.7018 'International Tables Vol C Tables 4.2.6.8 and 6.1.1.4'
Cu Cu -1.9646 0.5888 'International Tables Vol C Tables 4.2.6.8 and 6.1.1.4'
F F 0.0727 0.0534 'International Tables Vol C Tables 4.2.6.8 and 6.1.1.4'
N N 0.0311 0.0180 'International Tables Vol C Tables 4.2.6.8 and 6.1.1.4'
O O 0.0492 0.0322 'International Tables Vol C Tables 4.2.6.8 and 6.1.1.4'

loop_
_exptl_crystal_face_index_h
_exptl_crystal_face_index_k
_exptl_crystal_face_index_l
_exptl_crystal_face_perp_dist
0 0 -1 0.0388
-2 1 -2 0.0413
2 -1 2 0.0383
0 -6 12 0.0355
1 -2 -11 0.0383
0 9 0 0.0172
0 -9 0 0.0010
4 -8 4 0.0235

loop_
_geom_angle_atom_site_label_1
_geom_angle_atom_site_label_2
_geom_angle_atom_site_label_3
_geom_angle
_geom_angle_site_symmetry_1
_geom_angle_site_symmetry_3
_geom_angle_publ_flag
O2 Cu1 O2 180.0 2_666 . ?
O2 Cu1 O3 92.86(17) . 2_666 ?
O2 Cu1 O3 87.14(17) 2_666 2_666 ?
O2 Cu1 O3 92.86(17) 2_666 . ?
O2 Cu1 O3 87.14(17) . . ?
O3 Cu1 O3 180.0 . 2_666 ?
N1 Cu1 O2 89.65(15) . 2_666 ?
N1 Cu1 O2 90.35(15) . . ?
N1 Cu1 O2 90.35(15) 2_666 2_666 ?
N1 Cu1 O2 89.65(15) 2_666 . ?
N1 Cu1 O3 90.84(15) . 2_666 ?
N1 Cu1 O3 90.84(15) 2_666 . ?
N1 Cu1 O3 89.16(15) 2_666 2_666 ?
N1 Cu1 O3 89.16(15) . . ?
N1 Cu1 N1 180.00(10) . 2_666 ?
Cu2 Cu2 O4B 151(2) 2_567 . ?
Cu2 Cu2 O5B 124(2) 2_567 . ?
Cu2 Cu2 N3 90(2) 2_567 2_567 ?
Cu2 Cu2 N3 76(2) 2_567 . ?
O4B Cu2 O5B 83.9(8) . . ?
O4B Cu2 N3 96.2(9) . . ?
N3 Cu2 O4B 95.8(9) 2_567 . ?
N3 Cu2 O5B 90.3(7) 2_567 . ?
N3 Cu2 O5B 97.3(7) . . ?
N3 Cu2 N3 166.4(3) 2_567 . ?
F6B F3B C28B 137.9(14) 2_766 . ?
C32B F6B F3B 120.1(14) . 2_766 ?
C8 O1 C19 118.2(3) . . ?
C29B O2 Cu1 118.4(6) . . ?
C29 O2 Cu1 130.6(7) . . ?
C31B O3 Cu1 123.4(8) . . ?
C31 O3 Cu1 115.9(6) . . ?
C34B O4B Cu2 129.5(17) . . ?
C36B O5B Cu2 118.4(12) . . ?
C1 N1 Cu1 119.2(3) . . ?
C1 N1 C18 118.2(4) . . ?
C18 N1 Cu1 122.6(3) . . ?
C10 N2 C3 118.3(3) . . ?
Cu2 N3 Cu2 13.6(3) 2_567 . ?
C12 N3 Cu2 117.0(4) . . ?
C12 N3 Cu2 121.5(4) . 2_567 ?
C15 N3 Cu2 118.2(4) . 2_567 ?
C15 N3 Cu2 124.2(3) . . ?
C15 N3 C12 118.8(3) . . ?
N1 C1 H1 118.4 . . ?
N1 C1 C2 123.3(3) . . ?
C2 C1 H1 118.4 . . ?
C1 C2 C3 121.5(3) . . ?
C1 C2 C16 118.1(4) . . ?
C16 C2 C3 120.5(4) . . ?
N2 C3 C2 116.7(3) . . ?
N2 C3 C4 121.8(3) . . ?
C4 C3 C2 121.6(3) . . ?
C3 C4 H4 120.0 . . ?
C5 C4 C3 120.0(3) . . ?
C5 C4 H4 120.0 . . ?
C4 C5 C6 119.8(3) . . ?
C4 C5 C9 118.1(3) . . ?
C9 C5 C6 122.1(3) . . ?
C7 C6 C5 118.8(3) . . ?
C7 C6 C8 119.7(3) . 2_556 ?
C8 C6 C5 121.5(3) 2_556 . ?
C6 C7 H7 119.5 . . ?
C6 C7 C8 121.0(3) . . ?
C8 C7 H7 119.5 . . ?
O1 C8 C6 116.8(3) . 2_556 ?
O1 C8 C7 123.8(3) . . ?
C6 C8 C7 119.3(3) 2_556 . ?
C5 C9 H9 120.9 . . ?
C10 C9 C5 118.2(3) . . ?
C10 C9 H9 120.9 . . ?
N2 C10 C9 123.5(3) . . ?
N2 C10 C11 115.2(3) . . ?
C9 C10 C11 121.2(3) . . ?
C12 C11 C10 119.8(3) . . ?
C12 C11 C13 118.1(3) . . ?
C13 C11 C10 122.1(3) . . ?
N3 C12 C11 122.8(4) . . ?
N3 C12 H12 118.6 . . ?
C11 C12 H12 118.6 . . ?
C11 C13 H13 120.6 . . ?
C14 C13 C11 118.9(4) . . ?
C14 C13 H13 120.6 . . ?
C13 C14 H14 120.5 . . ?
C15 C14 C13 119.0(4) . . ?
C15 C14 H14 120.5 . . ?
N3 C15 C14 122.4(4) . . ?
N3 C15 H15 118.8 . . ?
C14 C15 H15 118.8 . . ?
C2 C16 H16 120.8 . . ?
C17 C16 C2 118.5(4) . . ?
C17 C16 H16 120.8 . . ?
C16 C17 H17 120.0 . . ?
C18 C17 C16 120.0(4) . . ?
C18 C17 H17 120.0 . . ?
N1 C18 C17 121.9(4) . . ?
N1 C18 H18 119.1 . . ?
C17 C18 H18 119.1 . . ?
O1 C19 H19A 110.3 . . ?
O1 C19 H19B 110.3 . . ?
O1 C19 C20 106.9(4) . . ?
H19A C19 H19B 108.6 . . ?
C20 C19 H19A 110.3 . . ?
C20 C19 H19B 110.3 . . ?
C19 C20 H20A 108.7 . . ?
C19 C20 H20B 108.7 . . ?
H20A C20 H20B 107.6 . . ?
C21 C20 C19 114.1(6) . . ?
C21 C20 H20A 108.7 . . ?
C21 C20 H20B 108.7 . . ?
C20 C21 H21A 109.1 . . ?
C20 C21 H21B 109.1 . . ?
C20 C21 C22 112.5(7) . . ?
H21A C21 H21B 107.8 . . ?
C22 C21 H21A 109.1 . . ?
C22 C21 H21B 109.1 . . ?
C23 C22 C21 122.0(9) . . ?
C23 C22 C27 120.0 . . ?
C27 C22 C21 117.9(9) . . ?
C22 C23 H23 120.0 . . ?
C24 C23 C22 120.0 . . ?
C24 C23 H23 120.0 . . ?
C23 C24 H24 120.0 . . ?
C23 C24 C25 120.0 . . ?
C25 C24 H24 120.0 . . ?
C24 C25 H25 120.0 . . ?
C26 C25 C24 120.0 . . ?
C26 C25 H25 120.0 . . ?
C25 C26 H26 120.0 . . ?
C25 C26 C27 120.0 . . ?
C27 C26 H26 120.0 . . ?
C22 C27 H27 120.0 . . ?
C26 C27 C22 120.0 . . ?
C26 C27 H27 120.0 . . ?
C46 C45 H45 120.0 . . ?
C46 C45 C44 120.0 . . ?
C44 C45 H45 120.0 . . ?
C45 C46 H46 120.0 . . ?
C45 C46 C41 120.0 . . ?
C41 C46 H46 120.0 . . ?
C46 C41 Cl1 119.4(7) . . ?
C42 C41 Cl1 120.6(7) . . ?
C42 C41 C46 120.0 . . ?
C41 C42 Cl2 124.7(7) . . ?
C41 C42 C43 120.0 . . ?
C43 C42 Cl2 115.3(7) . . ?
C42 C43 H43 120.0 . . ?
C44 C43 C42 120.0 . . ?
C44 C43 H43 120.0 . . ?
C45 C44 H44 120.0 . . ?
C43 C44 C45 120.0 . . ?
C43 C44 H44 120.0 . . ?
F1B C28B F2B 121.1(19) . . ?
F1B C28B F3B 101.8(17) . . ?
F1B C28B C29B 116.3(13) . . ?
F2B C28B F3B 88.8(15) . . ?
F2B C28B C29B 117.4(18) . . ?
C29B C28B F3B 102.3(14) . . ?
O2 C29B C28B 104.1(13) . . ?
O2 C29B C30B 131.9(10) . . ?
C30B C29B C28B 124.0(15) . . ?
C29B C30B H30B 118.3 . . ?
C29B C30B C31B 123.5(15) . . ?
C31B C30B H30B 118.3 . . ?
O3 C31B C30B 127.5(15) . . ?
O3 C31B C32B 116.9(11) . . ?
C30B C31B C32B 115.6(13) . . ?
F4B C32B C31B 117.3(12) . . ?
F5B C32B F4B 112(2) . . ?
F5B C32B C31B 110.7(19) . . ?
F6B C32B F4B 106.0(19) . . ?
F6B C32B F5B 104.2(18) . . ?
F6B C32B C31B 105.9(12) . . ?
F7B C33B F8B 91(3) . . ?
F7B C33B F9B 128(3) . . ?
F7B C33B C34B 110(3) . . ?
F8B C33B C34B 104(3) . . ?
F9B C33B F8B 104(3) . . ?
F9B C33B C34B 114(2) . . ?
O4B C34B C33B 114(2) . . ?
O4B C34B C35B 131(2) . . ?
C35B C34B C33B 114(2) . . ?
C34B C35B H35B 121.0 . . ?
C34B C35B C36B 118.1(18) . . ?
C36B C35B H35B 121.0 . . ?
O5B C36B C35B 131.4(15) . . ?
O5B C36B C37B 115.6(17) . . ?
C35B C36B C37B 112.9(16) . . ?
F10B C37B C36B 108(2) . . ?
F11B C37B F10B 109(2) . . ?
F11B C37B F12B 106(3) . . ?
F11B C37B C36B 114.3(18) . . ?
F12B C37B F10B 110(2) . . ?
F12B C37B C36B 110(2) . . ?
C49 C48 Cl7 118.4(8) . . ?
C49 C48 C53 119.0(10) . . ?
C53 C48 Cl7 122.7(10) . . ?
C48 C49 Cl6 123.6(9) . . ?
C48 C49 C50 121.5(10) . . ?
C50 C49 Cl6 114.9(10) . . ?
C49 C50 H50 120.3 . . ?
C51 C50 C49 119.3(12) . . ?
C51 C50 H50 120.3 . . ?
C50 C51 H51 120.3 . . ?
C50 C51 C52 119.4(12) . . ?
C52 C51 H51 120.3 . . ?
C51 C52 H52 119.6 . . ?
C51 C52 C53 120.9(12) . . ?
C53 C52 H52 119.6 . . ?
C48 C53 C52 119.9(12) . . ?
C48 C53 H53 120.1 . . ?
C52 C53 H53 120.1 . . ?
F1 C28 C29 100.9(14) . . ?
F2 C28 F1 92.5(17) . . ?
F2 C28 F3 117.6(18) . . ?
F2 C28 C29 111.3(11) . . ?
F3 C28 F1 114.0(19) . . ?
F3 C28 C29 116.7(14) . . ?
O2 C29 C28 118.1(11) . . ?
O2 C29 C30 126.5(12) . . ?
C30 C29 C28 114.6(13) . . ?
C29 C30 H30 119.7 . . ?
C31 C30 C29 120.6(16) . . ?
C31 C30 H30 119.7 . . ?
O3 C31 C30 135.5(12) . . ?
O3 C31 C32 114.2(12) . . ?
C30 C31 C32 109.4(15) . . ?
F4 C32 C31 105.8(19) . . ?
F5 C32 F4 94.0(19) . . ?
F5 C32 C31 116.4(17) . . ?
F6 C32 F4 122(3) . . ?
F6 C32 F5 106(3) . . ?
F6 C32 C31 112(2) . . ?
F7 C33 F8 100.3(16) . . ?
F7 C33 F9 116(2) . . ?
F7 C33 C34 109.6(16) . . ?
F8 C33 F9 102.0(17) . . ?
F8 C33 C34 117.3(18) . . ?
F9 C33 C34 111.1(17) . . ?
O4 C34 C33 113.8(17) . . ?
O4 C34 C35 126.6(19) . . ?
C35 C34 C33 119.4(18) . . ?
C34 C35 H35 118.7 . . ?
C34 C35 C36 122.6(18) . . ?
C36 C35 H35 118.7 . . ?
O5 C36 C35 127(3) . . ?
O5 C36 C37 120(3) . . ?
C35 C36 C37 111(2) . . ?
F10 C37 C36 103(3) . . ?
F11 C37 F10 114(4) . . ?
F11 C37 F12 117(4) . . ?
F11 C37 C36 118(3) . . ?
F12 C37 F10 96(3) . . ?
F12 C37 C36 106(2) . . ?
Cl3 C47 Cl4 121(2) . . ?
Cl3 C47 Cl5 113(2) . . ?
Cl3 C47 H47 101.2 . . ?
Cl4 C47 Cl5 115(2) . . ?
Cl4 C47 H47 101.2 . . ?
Cl5 C47 H47 101.2 . . ?

loop_
_geom_bond_atom_site_label_1
_geom_bond_atom_site_label_2
_geom_bond_distance
_geom_bond_site_symmetry_2
_geom_bond_publ_flag
Cu1 O2 2.031(4) 2_666 ?
Cu1 O2 2.031(4) . ?
Cu1 O3 2.228(4) 2_666 ?
Cu1 O3 2.228(4) . ?
Cu1 N1 1.982(4) 2_666 ?
Cu1 N1 1.982(4) . ?
Cu2 Cu2 0.480(9) 2_567 ?
Cu2 O4B 2.03(2) . ?
Cu2 O5B 2.265(17) . ?
Cu2 N3 1.987(9) 2_567 ?
Cu2 N3 2.048(9) . ?
Cl1 C41 1.707(9) . ?
Cl2 C42 1.701(10) . ?
Cl6 C49 1.707(11) . ?
Cl7 C48 1.734(10) . ?
Cl3 C47 1.66(4) . ?
Cl4 C47 1.67(4) . ?
Cl5 C47 1.85(4) . ?
F1B C28B 1.18(2) . ?
F2B C28B 1.22(2) . ?
F3B F6B 1.197(17) 2_766 ?
F3B C28B 1.62(3) . ?
F4B C32B 1.33(2) . ?
F5B C32B 1.22(3) . ?
F6B C32B 1.196(19) . ?
F7B C33B 1.17(4) . ?
F8B C33B 1.35(4) . ?
F9B C33B 1.24(3) . ?
F10B C37B 1.35(4) . ?
F11B C37B 1.26(3) . ?
F12B C37B 1.27(3) . ?
F1 C28 1.286(18) . ?
F2 C28 1.243(18) . ?
F3 C28 1.24(2) . ?
F4 C32 1.33(3) . ?
F5 C32 1.32(3) . ?
F6 C32 1.14(4) . ?
F7 C33 1.35(2) . ?
F8 C33 1.36(2) . ?
F9 C33 1.39(2) . ?
F10 C37 1.39(5) . ?
F11 C37 1.19(5) . ?
F12 C37 1.30(4) . ?
O1 C8 1.370(4) . ?
O1 C19 1.423(5) . ?
O2 C29B 1.354(16) . ?
O2 C29 1.134(12) . ?
O3 C31B 1.146(15) . ?
O3 C31 1.211(16) . ?
O4B C34B 1.21(2) . ?
O5B C36B 1.214(15) . ?
O4 C34 1.246(19) . ?
O5 C36 1.14(3) . ?
N1 C1 1.341(5) . ?
N1 C18 1.344(5) . ?
N2 C3 1.340(5) . ?
N2 C10 1.336(5) . ?
N3 C12 1.344(5) . ?
N3 C15 1.325(6) . ?
C1 H1 0.9500 . ?
C1 C2 1.379(6) . ?
C2 C3 1.495(5) . ?
C2 C16 1.390(5) . ?
C3 C4 1.395(4) . ?
C4 H4 0.9500 . ?
C4 C5 1.384(5) . ?
C5 C6 1.481(4) . ?
C5 C9 1.398(4) . ?
C6 C7 1.387(5) . ?
C6 C8 1.393(5) 2_556 ?
C7 H7 0.9500 . ?
C7 C8 1.396(4) . ?
C9 H9 0.9500 . ?
C9 C10 1.392(4) . ?
C10 C11 1.487(5) . ?
C11 C12 1.377(5) . ?
C11 C13 1.393(6) . ?
C12 H12 0.9500 . ?
C13 H13 0.9500 . ?
C13 C14 1.388(6) . ?
C14 H14 0.9500 . ?
C14 C15 1.380(6) . ?
C15 H15 0.9500 . ?
C16 H16 0.9500 . ?
C16 C17 1.387(7) . ?
C17 H17 0.9500 . ?
C17 C18 1.366(7) . ?
C18 H18 0.9500 . ?
C19 H19A 0.9900 . ?
C19 H19B 0.9900 . ?
C19 C20 1.518(7) . ?
C20 H20A 0.9900 . ?
C20 H20B 0.9900 . ?
C20 C21 1.486(12) . ?
C21 H21A 0.9900 . ?
C21 H21B 0.9900 . ?
C21 C22 1.558(13) . ?
C22 C23 1.3900 . ?
C22 C27 1.3900 . ?
C23 H23 0.9500 . ?
C23 C24 1.3900 . ?
C24 H24 0.9500 . ?
C24 C25 1.3900 . ?
C25 H25 0.9500 . ?
C25 C26 1.3900 . ?
C26 H26 0.9500 . ?
C26 C27 1.3900 . ?
C27 H27 0.9500 . ?
C45 H45 0.9500 . ?
C45 C46 1.3900 . ?
C45 C44 1.3900 . ?
C46 H46 0.9500 . ?
C46 C41 1.3900 . ?
C41 C42 1.3900 . ?
C42 C43 1.3900 . ?
C43 H43 0.9500 . ?
C43 C44 1.3900 . ?
C44 H44 0.9500 . ?
C28B C29B 1.561(18) . ?
C29B C30B 1.36(2) . ?
C30B H30B 0.9500 . ?
C30B C31B 1.400(17) . ?
C31B C32B 1.56(2) . ?
C33B C34B 1.58(3) . ?
C34B C35B 1.38(3) . ?
C35B H35B 0.9500 . ?
C35B C36B 1.44(2) . ?
C36B C37B 1.565(17) . ?
C48 C49 1.357(11) . ?
C48 C53 1.368(11) . ?
C49 C50 1.392(11) . ?
C50 H50 0.9500 . ?
C50 C51 1.361(11) . ?
C51 H51 0.9500 . ?
C51 C52 1.368(11) . ?
C52 H52 0.9500 . ?
C52 C53 1.384(11) . ?
C53 H53 0.9500 . ?
C28 C29 1.597(18) . ?
C29 C30 1.43(2) . ?
C30 H30 0.9500 . ?
C30 C31 1.41(2) . ?
C31 C32 1.64(2) . ?
C33 C34 1.47(3) . ?
C34 C35 1.42(3) . ?
C35 H35 0.9500 . ?
C35 C36 1.50(4) . ?
C36 C37 1.60(4) . ?
C47 H47 1.0000 . ?

loop_
_geom_torsion_atom_site_label_1
_geom_torsion_atom_site_label_2
_geom_torsion_atom_site_label_3
_geom_torsion_atom_site_label_4
_geom_torsion
_geom_torsion_site_symmetry_1
_geom_torsion_site_symmetry_2
_geom_torsion_site_symmetry_3
_geom_torsion_site_symmetry_4
_geom_torsion_publ_flag
Cu1 O2 C29B C28B -158.0(9) . . . . ?
Cu1 O2 C29B C30B 20(2) . . . . ?
Cu1 O2 C29 C28 155.2(11) . . . . ?
Cu1 O2 C29 C30 -14(2) . . . . ?
Cu1 O3 C31B C30B -20.6(18) . . . . ?
Cu1 O3 C31B C32B 160.6(10) . . . . ?
Cu1 O3 C31 C30 1(2) . . . . ?
Cu1 O3 C31 C32 -165.9(11) . . . . ?
Cu1 N1 C1 C2 -178.4(4) . . . . ?
Cu1 N1 C18 C17 177.3(5) . . . . ?
Cu2 O4B C34B C33B 172(3) . . . . ?
Cu2 O4B C34B C35B 3(5) . . . . ?
Cu2 O5B C36B C35B 30(4) . . . . ?
Cu2 O5B C36B C37B -153.2(18) . . . . ?
Cu2 N3 C12 C11 177.6(4) . . . . ?
Cu2 N3 C12 C11 163.0(4) 2_567 . . . ?
Cu2 N3 C15 C14 -165.2(6) 2_567 . . . ?
Cu2 N3 C15 C14 -179.5(6) . . . . ?
Cl1 C41 C42 Cl2 -1.5(12) . . . . ?
Cl1 C41 C42 C43 179.3(10) . . . . ?
Cl2 C42 C43 C44 -179.3(10) . . . . ?
Cl6 C49 C50 C51 -179.0(11) . . . . ?
Cl7 C48 C49 Cl6 -2.0(11) . . . . ?
Cl7 C48 C49 C50 180.0(9) . . . . ?
Cl7 C48 C53 C52 -178.7(9) . . . . ?
F1B C28B C29B O2 61(2) . . . . ?
F1B C28B C29B C30B -117(2) . . . . ?
F2B C28B C29B O2 -94(2) . . . . ?
F2B C28B C29B C30B 88(3) . . . . ?
F3B F6B C32B F4B 11(2) 2_766 . . . ?
F3B F6B C32B F5B 129(2) 2_766 . . . ?
F3B F6B C32B C31B -114.6(15) 2_766 . . . ?
F3B C28B C29B O2 171.0(11) . . . . ?
F3B C28B C29B C30B -7(2) . . . . ?
F6B F3B C28B F1B 29(2) 2_766 . . . ?
F6B F3B C28B F2B 150.4(17) 2_766 . . . ?
F6B F3B C28B C29B -91.7(19) 2_766 . . . ?
F7B C33B C34B O4B 26(5) . . . . ?
F7B C33B C34B C35B -162(4) . . . . ?
F8B C33B C34B O4B -70(4) . . . . ?
F8B C33B C34B C35B 101(4) . . . . ?
F9B C33B C34B O4B 177(3) . . . . ?
F9B C33B C34B C35B -12(5) . . . . ?
F1 C28 C29 O2 62.3(18) . . . . ?
F1 C28 C29 C30 -126.8(17) . . . . ?
F2 C28 C29 O2 -35(2) . . . . ?
F2 C28 C29 C30 136.1(19) . . . . ?
F3 C28 C29 O2 -173.6(19) . . . . ?
F3 C28 C29 C30 -3(3) . . . . ?
F7 C33 C34 O4 -60(2) . . . . ?
F7 C33 C34 C35 123(2) . . . . ?
F8 C33 C34 O4 -174(2) . . . . ?
F8 C33 C34 C35 10(3) . . . . ?
F9 C33 C34 O4 69(3) . . . . ?
F9 C33 C34 C35 -107(3) . . . . ?
O1 C19 C20 C21 59.0(8) . . . . ?
O2 C29B C30B C31B 0(3) . . . . ?
O2 C29 C30 C31 -6(3) . . . . ?
O3 C31B C32B F4B -172.6(16) . . . . ?
O3 C31B C32B F5B 58(2) . . . . ?
O3 C31B C32B F6B -54.5(18) . . . . ?
O3 C31 C32 F4 -113.6(18) . . . . ?
O3 C31 C32 F5 144(2) . . . . ?
O3 C31 C32 F6 21(4) . . . . ?
O4B C34B C35B C36B -14(6) . . . . ?
O5B C36B C37B F10B 73(3) . . . . ?
O5B C36B C37B F11B -166(2) . . . . ?
O5B C36B C37B F12B -47(3) . . . . ?
O4 C34 C35 C36 -4(5) . . . . ?
O5 C36 C37 F10 63(5) . . . . ?
O5 C36 C37 F11 -170(5) . . . . ?
O5 C36 C37 F12 -37(5) . . . . ?
N1 C1 C2 C3 179.7(4) . . . . ?
N1 C1 C2 C16 0.0(7) . . . . ?
N2 C3 C4 C5 -1.7(6) . . . . ?
N2 C10 C11 C12 -27.0(6) . . . . ?
N2 C10 C11 C13 151.5(4) . . . . ?
C1 N1 C18 C17 -1.9(8) . . . . ?
C1 C2 C3 N2 -174.3(4) . . . . ?
C1 C2 C3 C4 5.9(6) . . . . ?
C1 C2 C16 C17 0.3(8) . . . . ?
C2 C3 C4 C5 178.1(4) . . . . ?
C2 C16 C17 C18 -1.3(10) . . . . ?
C3 N2 C10 C9 1.0(6) . . . . ?
C3 N2 C10 C11 -178.8(4) . . . . ?
C3 C2 C16 C17 -179.5(5) . . . . ?
C3 C4 C5 C6 177.5(4) . . . . ?
C3 C4 C5 C9 1.0(6) . . . . ?
C4 C5 C6 C7 -49.1(5) . . . . ?
C4 C5 C6 C8 131.2(4) . . . 2_556 ?
C4 C5 C9 C10 0.6(5) . . . . ?
C5 C6 C7 C8 179.5(3) . . . . ?
C5 C9 C10 N2 -1.7(6) . . . . ?
C5 C9 C10 C11 178.1(3) . . . . ?
C6 C5 C9 C10 -175.8(3) . . . . ?
C6 C7 C8 O1 179.1(4) . . . . ?
C6 C7 C8 C6 0.9(6) . . . 2_556 ?
C8 O1 C19 C20 -165.6(5) . . . . ?
C8 C6 C7 C8 -0.9(6) 2_556 . . . ?
C9 C5 C6 C7 127.3(4) . . . . ?
C9 C5 C6 C8 -52.4(5) . . . 2_556 ?
C9 C10 C11 C12 153.2(4) . . . . ?
C9 C10 C11 C13 -28.4(6) . . . . ?
C10 N2 C3 C2 -179.1(4) . . . . ?
C10 N2 C3 C4 0.7(6) . . . . ?
C10 C11 C12 N3 -179.6(4) . . . . ?
C10 C11 C13 C14 -177.4(5) . . . . ?
C11 C13 C14 C15 -2.7(9) . . . . ?
C12 N3 C15 C14 1.2(10) . . . . ?
C12 C11 C13 C14 1.0(7) . . . . ?
C13 C11 C12 N3 1.8(7) . . . . ?
C13 C14 C15 N3 1.6(11) . . . . ?
C15 N3 C12 C11 -3.0(8) . . . . ?
C16 C2 C3 N2 5.5(6) . . . . ?
C16 C2 C3 C4 -174.4(5) . . . . ?
C16 C17 C18 N1 2.2(10) . . . . ?
C18 N1 C1 C2 0.8(7) . . . . ?
C19 O1 C8 C6 172.2(4) . . . 2_556 ?
C19 O1 C8 C7 -6.1(6) . . . . ?
C19 C20 C21 C22 57.0(10) . . . . ?
C20 C21 C22 C23 67.4(8) . . . . ?
C20 C21 C22 C27 -109.0(8) . . . . ?
C21 C22 C23 C24 -176.3(6) . . . . ?
C21 C22 C27 C26 176.5(6) . . . . ?
C22 C23 C24 C25 0.0 . . . . ?
C23 C22 C27 C26 0.0 . . . . ?
C23 C24 C25 C26 0.0 . . . . ?
C24 C25 C26 C27 0.0 . . . . ?
C25 C26 C27 C22 0.0 . . . . ?
C27 C22 C23 C24 0.0 . . . . ?
C45 C46 C41 Cl1 -179.3(10) . . . . ?
C45 C46 C41 C42 0.0 . . . . ?
C46 C45 C44 C43 0.0 . . . . ?
C46 C41 C42 Cl2 179.2(11) . . . . ?
C46 C41 C42 C43 0.0 . . . . ?
C41 C42 C43 C44 0.0 . . . . ?
C42 C43 C44 C45 0.0 . . . . ?
C44 C45 C46 C41 0.0 . . . . ?
C28B C29B C30B C31B 177.4(15) . . . . ?
C29B C30B C31B O3 1(3) . . . . ?
C29B C30B C31B C32B 179.7(15) . . . . ?
C30B C31B C32B F4B 8(2) . . . . ?
C30B C31B C32B F5B -121(2) . . . . ?
C30B C31B C32B F6B 126.5(14) . . . . ?
C33B C34B C35B C36B 176(3) . . . . ?
C34B C35B C36B O5B -7(5) . . . . ?
C34B C35B C36B C37B 176(3) . . . . ?
C35B C36B C37B F10B -109(3) . . . . ?
C35B C36B C37B F11B 12(4) . . . . ?
C35B C36B C37B F12B 131(3) . . . . ?
C48 C49 C50 C51 -1(2) . . . . ?
C49 C48 C53 C52 2.5(15) . . . . ?
C49 C50 C51 C52 2(2) . . . . ?
C50 C51 C52 C53 0(2) . . . . ?
C51 C52 C53 C48 -2(2) . . . . ?
C53 C48 C49 Cl6 176.8(8) . . . . ?
C53 C48 C49 C50 -1.2(15) . . . . ?
C28 C29 C30 C31 -175.8(17) . . . . ?
C29 C30 C31 O3 12(3) . . . . ?
C29 C30 C31 C32 179.9(18) . . . . ?
C30 C31 C32 F4 76(2) . . . . ?
C30 C31 C32 F5 -27(3) . . . . ?
C30 C31 C32 F6 -149(3) . . . . ?
C33 C34 C35 C36 171(3) . . . . ?
C34 C35 C36 O5 17(6) . . . . ?
C34 C35 C36 C37 -177(3) . . . . ?
C35 C36 C37 F10 -104(4) . . . . ?
C35 C36 C37 F11 23(6) . . . . ?
C35 C36 C37 F12 156(3) . . . . ?

loop_
_exptl_oxdiff_crystal_face_indexfrac_h
_exptl_oxdiff_crystal_face_indexfrac_k
_exptl_oxdiff_crystal_face_indexfrac_l
_exptl_oxdiff_crystal_face_x
_exptl_oxdiff_crystal_face_y
_exptl_oxdiff_crystal_face_z
0.0000 0.0002 -1.0002 0.0358 -0.0215 0.0709
-2.0001 0.9988 -2.0017 -0.1563 0.1487 0.3145
2.0001 -0.9988 2.0017 0.1563 -0.1487 -0.3145
0.0005 -6.0035 12.0030 0.0925 0.6446 -0.7328
1.0009 -1.9973 -11.0008 0.6378 -0.2357 0.7233
-0.0017 9.0016 -0.0016 -0.7825 -0.5800 -0.1773
0.0017 -9.0016 0.0016 0.7825 0.5800 0.1773
4.0014 -7.9988 4.0045 0.8343 0.0893 -0.5109
